data_1552506
loop_
_publ_author_name
'Su, Xiaojun'
'Baker, J. J.'
'Martin, Caleb D.'

_publ_section_title
;
 Dimeric boroles: effective sources of monomeric boroles for heterocycle
 synthesis.
;
_journal_issue 1
_journal_name_full 'Chemical science'
_journal_page_first 126
_journal_page_last 131
_journal_paper_doi 10.1039/c9sc04053f
_journal_volume 11
_journal_year 2020
_chemical_formula_moiety 'C28 H27 B O'
_chemical_formula_sum 'C28 H27 B O'
_chemical_formula_weight 390.30
_space_group_crystal_system triclinic
_space_group_IT_number 2
_space_group_name_Hall '-P 1'
_space_group_name_H-M_alt 'P -1'
_symmetry_space_group_name_Hall '-P 1'
_symmetry_space_group_name_H-M 'P -1'
_atom_sites_solution_hydrogens geom
_atom_sites_solution_primary direct
_audit_creation_method SHELXL-2013
_audit_update_record
;
2019-07-24 deposited with the CCDC.    2019-10-28 downloaded from the CCDC.
;
_cell_angle_alpha 70.809(4)
_cell_angle_beta 87.538(5)
_cell_angle_gamma 79.597(5)
_cell_formula_units_Z 2
_cell_length_a 8.7781(9)
_cell_length_b 10.9283(11)
_cell_length_c 12.3004(12)
_cell_measurement_reflns_used 3496
_cell_measurement_temperature 150(2)
_cell_measurement_theta_max 26.47
_cell_measurement_theta_min 2.81
_cell_volume 1095.91(19)
_computing_cell_refinement 'Bruker SAINT'
_computing_data_collection 'Bruker APEX2'
_computing_data_reduction 'Bruker SAINT'
_computing_molecular_graphics 'Bruker SHELXTL'
_computing_publication_material 'Bruker SHELXTL'
_computing_structure_refinement 'SHELXL-2014 (Sheldrick 2014)'
_computing_structure_solution 'SHELXS-97 (Sheldrick 2008)'
_diffrn_ambient_temperature 150(2)
_diffrn_measured_fraction_theta_full 0.940
_diffrn_measured_fraction_theta_max 0.940
_diffrn_measurement_device_type 'Bruker APEX-II CCD'
_diffrn_measurement_method '\f and \w scans'
_diffrn_radiation_type MoK\a
_diffrn_radiation_wavelength 0.71073
_diffrn_reflns_av_R_equivalents 0.0363
_diffrn_reflns_av_unetI/netI 0.0426
_diffrn_reflns_Laue_measured_fraction_full 0.940
_diffrn_reflns_Laue_measured_fraction_max 0.940
_diffrn_reflns_limit_h_max 9
_diffrn_reflns_limit_h_min -10
_diffrn_reflns_limit_k_max 13
_diffrn_reflns_limit_k_min -12
_diffrn_reflns_limit_l_max 14
_diffrn_reflns_limit_l_min -14
_diffrn_reflns_number 8077
_diffrn_reflns_point_group_measured_fraction_full 0.940
_diffrn_reflns_point_group_measured_fraction_max 0.940
_diffrn_reflns_theta_full 25.242
_diffrn_reflns_theta_max 25.024
_diffrn_reflns_theta_min 2.814
_exptl_absorpt_coefficient_mu 0.069
_exptl_absorpt_correction_T_max 1.000
_exptl_absorpt_correction_T_min 0.801
_exptl_absorpt_correction_type multi-scan
_exptl_absorpt_process_details SADABs
_exptl_crystal_colour colorless
_exptl_crystal_density_diffrn 1.183
_exptl_crystal_description blocklike
_exptl_crystal_F_000 416
_exptl_crystal_size_max 0.379
_exptl_crystal_size_mid 0.331
_exptl_crystal_size_min 0.316
_refine_diff_density_max 0.300
_refine_diff_density_min -0.225
_refine_diff_density_rms 0.046
_refine_ls_extinction_method none
_refine_ls_goodness_of_fit_ref 1.049
_refine_ls_hydrogen_treatment constr
_refine_ls_matrix_type full
_refine_ls_number_parameters 275
_refine_ls_number_reflns 3635
_refine_ls_number_restraints 0
_refine_ls_restrained_S_all 1.049
_refine_ls_R_factor_all 0.0648
_refine_ls_R_factor_gt 0.0472
_refine_ls_shift/su_max 0.000
_refine_ls_shift/su_mean 0.000
_refine_ls_structure_factor_coef Fsqd
_refine_ls_weighting_details 'w=1/[\s^2^(Fo^2^)+(0.0521P)^2^+0.4308P] where P=(Fo^2^+2Fc^2^)/3'
_refine_ls_weighting_scheme calc
_refine_ls_wR_factor_gt 0.1116
_refine_ls_wR_factor_ref 0.1213
_reflns_Friedel_coverage 0.000
_reflns_number_gt 2856
_reflns_number_total 3635
_reflns_threshold_expression 'I > 2\s(I)'
_cod_data_source_file c9sc04053f2.cif
_cod_data_source_block 4
_cod_depositor_comments
;
The following automatic conversions were performed:

'_atom_sites_solution_primary' value 'direct methods' was changed to
'direct'.

Automatic conversion script
Id: cif_fix_values 4973 2017-02-22 13:04:09Z antanas 

 Adding full bibliography for 1552504--1552508.cif.

 Adding full bibliography for 1552504--1556868.cif.
;
_cod_database_code 1552506
_shelx_space_group_comment
;
The symmetry employed for this shelxl refinement is uniquely defined
by the following loop, which should always be used as a source of
symmetry information in preference to the above space-group names.
They are only intended as comments.
;
_shelx_estimated_absorpt_t_min 0.974
_shelx_estimated_absorpt_t_max 0.979
_shelxl_version_number 2013-4

loop_
_space_group_symop_operation_xyz
'x, y, z'
'-x, -y, -z'

loop_
_atom_site_label
_atom_site_type_symbol
_atom_site_fract_x
_atom_site_fract_y
_atom_site_fract_z
_atom_site_U_iso_or_equiv
_atom_site_adp_type
_atom_site_occupancy
_atom_site_site_symmetry_order
_atom_site_calc_flag
_atom_site_refinement_flags_posn
_atom_site_refinement_flags_adp
O1 O 0.06096(14) 0.66793(11) 0.17300(10) 0.0248(3) Uani 1 1 d . .
C5 C 0.3145(2) 0.65436(17) 0.24788(15) 0.0232(4) Uani 1 1 d . .
B1 B 0.0266(2) 0.5444(2) 0.22140(19) 0.0247(5) Uani 1 1 d . .
C3 C 0.2336(2) 0.45061(17) 0.38114(16) 0.0258(4) Uani 1 1 d . .
C2 C 0.0889(2) 0.45590(17) 0.34388(16) 0.0261(4) Uani 1 1 d . .
C4 C 0.3491(2) 0.52594(17) 0.31050(16) 0.0248(4) Uani 1 1 d . .
C1 C 0.1514(2) 0.72372(16) 0.22742(15) 0.0219(4) Uani 1 1 d . .
C10 C 0.0881(2) 0.83807(16) 0.24330(15) 0.0221(4) Uani 1 1 d . .
C7 C 0.2915(3) 0.36262(19) 0.50041(17) 0.0346(5) Uani 1 1 d . .
H7A H 0.2073 0.3631 0.5553 0.052 Uiso 1 1 calc R U
H7B H 0.3776 0.3952 0.5234 0.052 Uiso 1 1 calc R U
H7C H 0.3272 0.2726 0.4997 0.052 Uiso 1 1 calc R U
C8 C 0.5124(2) 0.44988(19) 0.31629(19) 0.0349(5) Uani 1 1 d . .
H8A H 0.5680 0.4920 0.2472 0.052 Uiso 1 1 calc R U
H8B H 0.5088 0.3593 0.3206 0.052 Uiso 1 1 calc R U
H8C H 0.5663 0.4490 0.3848 0.052 Uiso 1 1 calc R U
C9 C 0.4357(2) 0.73455(18) 0.18659(18) 0.0311(5) Uani 1 1 d . .
H9A H 0.5375 0.6920 0.2226 0.047 Uiso 1 1 calc R U
H9B H 0.4096 0.8233 0.1921 0.047 Uiso 1 1 calc R U
H9C H 0.4382 0.7401 0.1054 0.047 Uiso 1 1 calc R U
C6 C -0.0179(2) 0.37161(19) 0.42282(17) 0.0324(5) Uani 1 1 d . .
H6A H 0.0233 0.2784 0.4353 0.049 Uiso 1 1 calc R U
H6B H -0.1214 0.3945 0.3872 0.049 Uiso 1 1 calc R U
H6C H -0.0244 0.3876 0.4969 0.049 Uiso 1 1 calc R U
C29 C -0.0877(2) 0.50695(18) 0.14752(16) 0.0265(4) Uani 1 1 d . .
C11 C -0.1018(2) 0.37644(19) 0.16399(18) 0.0319(5) Uani 1 1 d . .
H11 H -0.0418 0.3075 0.2231 0.038 Uiso 1 1 calc R U
C15 C -0.1792(2) 0.60455(19) 0.05983(17) 0.0313(5) Uani 1 1 d . .
H15 H -0.1718 0.6942 0.0454 0.038 Uiso 1 1 calc R U
C14 C -0.2805(2) 0.5738(2) -0.00645(18) 0.0367(5) Uani 1 1 d . .
H14 H -0.3432 0.6420 -0.0643 0.044 Uiso 1 1 calc R U
C12 C -0.2007(3) 0.3454(2) 0.09646(19) 0.0379(5) Uani 1 1 d . .
H12 H -0.2068 0.2559 0.1086 0.045 Uiso 1 1 calc R U
C13 C -0.2904(2) 0.4443(2) 0.01151(18) 0.0378(5) Uani 1 1 d . .
H13 H -0.3590 0.4231 -0.0346 0.045 Uiso 1 1 calc R U
C17 C -0.1333(2) 0.92218(17) 0.09849(16) 0.0268(4) Uani 1 1 d . .
H17 H -0.0686 0.8927 0.0449 0.032 Uiso 1 1 calc R U
C16 C -0.0746(2) 0.90340(16) 0.20744(15) 0.0224(4) Uani 1 1 d . .
C21 C -0.1724(2) 0.94951(18) 0.28356(17) 0.0283(4) Uani 1 1 d . .
H21 H -0.1343 0.9397 0.3576 0.034 Uiso 1 1 calc R U
C18 C -0.2852(2) 0.98345(18) 0.06754(18) 0.0336(5) Uani 1 1 d . .
H18 H -0.3236 0.9957 -0.0070 0.040 Uiso 1 1 calc R U
C19 C -0.3806(2) 1.02671(19) 0.14427(19) 0.0357(5) Uani 1 1 d . .
H19 H -0.4846 1.0683 0.1228 0.043 Uiso 1 1 calc R U
C20 C -0.3246(2) 1.00948(19) 0.25228(19) 0.0349(5) Uani 1 1 d . .
H20 H -0.3905 1.0388 0.3055 0.042 Uiso 1 1 calc R U
C22 C 0.1738(2) 0.90506(17) 0.30247(15) 0.0221(4) Uani 1 1 d . .
C27 C 0.2524(2) 0.83673(17) 0.40678(16) 0.0257(4) Uani 1 1 d . .
H27 H 0.2587 0.7441 0.4387 0.031 Uiso 1 1 calc R U
C23 C 0.1695(2) 1.04063(17) 0.25701(16) 0.0273(4) Uani 1 1 d . .
H23 H 0.1168 1.0890 0.1858 0.033 Uiso 1 1 calc R U
C24 C 0.2408(2) 1.10586(18) 0.31377(18) 0.0303(5) Uani 1 1 d . .
H24 H 0.2386 1.1979 0.2808 0.036 Uiso 1 1 calc R U
C26 C 0.3212(2) 0.90251(19) 0.46425(17) 0.0315(5) Uani 1 1 d . .
H26 H 0.3731 0.8547 0.5359 0.038 Uiso 1 1 calc R U
C25 C 0.3154(2) 1.03666(19) 0.41888(18) 0.0316(5) Uani 1 1 d . .
H25 H 0.3621 1.0813 0.4593 0.038 Uiso 1 1 calc R U

loop_
_atom_site_aniso_label
_atom_site_aniso_U_11
_atom_site_aniso_U_22
_atom_site_aniso_U_33
_atom_site_aniso_U_23
_atom_site_aniso_U_13
_atom_site_aniso_U_12
O1 0.0194(7) 0.0256(6) 0.0321(7) -0.0132(5) -0.0033(5) -0.0028(5)
C5 0.0180(10) 0.0262(9) 0.0284(10) -0.0136(8) 0.0001(8) -0.0029(7)
B1 0.0150(11) 0.0278(11) 0.0350(12) -0.0170(9) 0.0063(9) -0.0015(8)
C3 0.0261(11) 0.0228(9) 0.0298(10) -0.0120(8) 0.0008(8) -0.0015(8)
C2 0.0244(11) 0.0251(9) 0.0331(11) -0.0153(8) 0.0045(8) -0.0054(8)
C4 0.0202(10) 0.0276(9) 0.0299(10) -0.0146(8) -0.0020(8) -0.0018(8)
C1 0.0198(10) 0.0241(9) 0.0236(9) -0.0086(7) 0.0003(7) -0.0070(7)
C10 0.0185(10) 0.0240(9) 0.0228(10) -0.0056(7) -0.0005(7) -0.0046(7)
C7 0.0361(13) 0.0300(10) 0.0352(12) -0.0077(8) -0.0038(9) -0.0041(9)
C8 0.0222(11) 0.0320(10) 0.0474(13) -0.0121(9) -0.0008(9) 0.0018(8)
C9 0.0206(11) 0.0318(10) 0.0410(12) -0.0120(9) 0.0026(9) -0.0051(8)
C6 0.0303(12) 0.0337(10) 0.0348(11) -0.0122(9) 0.0063(9) -0.0089(9)
C29 0.0190(10) 0.0325(10) 0.0324(11) -0.0165(8) 0.0062(8) -0.0057(8)
C11 0.0249(11) 0.0325(10) 0.0441(12) -0.0203(9) 0.0025(9) -0.0050(8)
C15 0.0274(12) 0.0355(11) 0.0352(11) -0.0155(9) 0.0027(9) -0.0090(9)
C14 0.0260(12) 0.0523(13) 0.0358(12) -0.0188(10) -0.0006(9) -0.0085(10)
C12 0.0330(13) 0.0413(12) 0.0526(14) -0.0292(11) 0.0076(10) -0.0152(10)
C13 0.0236(12) 0.0627(14) 0.0431(13) -0.0337(11) 0.0068(10) -0.0180(10)
C17 0.0260(11) 0.0247(9) 0.0288(10) -0.0075(8) -0.0030(8) -0.0035(8)
C16 0.0186(10) 0.0192(8) 0.0284(10) -0.0057(7) -0.0013(8) -0.0046(7)
C21 0.0218(11) 0.0318(10) 0.0306(11) -0.0104(8) -0.0012(8) -0.0024(8)
C18 0.0308(12) 0.0305(10) 0.0373(12) -0.0072(9) -0.0141(9) -0.0038(9)
C19 0.0179(11) 0.0305(10) 0.0575(14) -0.0141(9) -0.0086(10) 0.0001(8)
C20 0.0218(11) 0.0363(11) 0.0466(13) -0.0158(9) 0.0056(9) -0.0021(8)
C22 0.0141(10) 0.0257(9) 0.0270(10) -0.0106(7) 0.0023(7) -0.0015(7)
C27 0.0216(11) 0.0262(9) 0.0292(10) -0.0097(8) 0.0004(8) -0.0029(8)
C23 0.0231(11) 0.0253(9) 0.0328(11) -0.0099(8) -0.0024(8) -0.0009(8)
C24 0.0228(11) 0.0241(9) 0.0470(12) -0.0161(9) 0.0002(9) -0.0026(8)
C26 0.0242(11) 0.0372(11) 0.0346(11) -0.0147(9) -0.0054(9) -0.0021(8)
C25 0.0201(11) 0.0371(11) 0.0460(13) -0.0250(9) -0.0022(9) -0.0043(8)

loop_
_atom_type_symbol
_atom_type_description
_atom_type_scat_dispersion_real
_atom_type_scat_dispersion_imag
_atom_type_scat_source
C C 0.0033 0.0016 'International Tables Vol C Tables 4.2.6.8 and 6.1.1.4'
H H 0.0000 0.0000 'International Tables Vol C Tables 4.2.6.8 and 6.1.1.4'
B B 0.0013 0.0007 'International Tables Vol C Tables 4.2.6.8 and 6.1.1.4'
O O 0.0106 0.0060 'International Tables Vol C Tables 4.2.6.8 and 6.1.1.4'

loop_
_geom_angle_atom_site_label_1
_geom_angle_atom_site_label_2
_geom_angle_atom_site_label_3
_geom_angle
B1 O1 C1 123.71(15)
C4 C5 C1 121.07(16)
C4 C5 C9 123.10(17)
C1 C5 C9 115.67(15)
O1 B1 C2 120.85(16)
O1 B1 C29 114.46(17)
C2 B1 C29 124.54(16)
C2 C3 C4 124.21(17)
C2 C3 C7 121.30(17)
C4 C3 C7 114.47(17)
C3 C2 C6 119.58(17)
C3 C2 B1 122.50(17)
C6 C2 B1 117.92(17)
C5 C4 C3 123.21(17)
C5 C4 C8 121.12(17)
C3 C4 C8 115.63(16)
C10 C1 O1 117.80(16)
C10 C1 C5 128.21(16)
O1 C1 C5 113.56(14)
C1 C10 C16 122.24(16)
C1 C10 C22 122.21(16)
C16 C10 C22 115.51(15)
C15 C29 C11 116.76(17)
C15 C29 B1 120.65(16)
C11 C29 B1 122.59(17)
C12 C11 C29 121.71(19)
C14 C15 C29 121.61(18)
C13 C14 C15 120.0(2)
C13 C12 C11 119.95(18)
C14 C13 C12 119.91(18)
C18 C17 C16 120.71(18)
C17 C16 C21 118.07(17)
C17 C16 C10 122.02(17)
C21 C16 C10 119.90(16)
C20 C21 C16 120.81(18)
C19 C18 C17 120.40(19)
C18 C19 C20 119.81(19)
C19 C20 C21 120.19(19)
C27 C22 C23 118.15(16)
C27 C22 C10 121.59(15)
C23 C22 C10 120.17(16)
C26 C27 C22 120.58(17)
C24 C23 C22 121.13(18)
C23 C24 C25 119.90(17)
C25 C26 C27 120.78(18)
C26 C25 C24 119.44(17)

loop_
_geom_bond_atom_site_label_1
_geom_bond_atom_site_label_2
_geom_bond_distance
O1 B1 1.368(2)
O1 C1 1.393(2)
C5 C4 1.346(3)
C5 C1 1.484(3)
C5 C9 1.517(3)
B1 C2 1.558(3)
B1 C29 1.571(3)
C3 C2 1.354(3)
C3 C4 1.489(3)
C3 C7 1.515(3)
C2 C6 1.522(3)
C4 C8 1.514(3)
C1 C10 1.345(2)
C10 C16 1.491(3)
C10 C22 1.493(2)
C29 C15 1.398(3)
C29 C11 1.401(2)
C11 C12 1.383(3)
C15 C14 1.386(3)
C14 C13 1.377(3)
C12 C13 1.379(3)
C17 C18 1.387(3)
C17 C16 1.394(2)
C16 C21 1.398(3)
C21 C20 1.387(3)
C18 C19 1.378(3)
C19 C20 1.378(3)
C22 C27 1.393(3)
C22 C23 1.395(2)
C27 C26 1.382(3)
C23 C24 1.383(3)
C24 C25 1.387(3)
C26 C25 1.379(3)
